data_7250474
loop_
_publ_author_name
'Chen, Yirui'
'Cheng, Yuqi'
'Tong, Wanting'
'Wu, Hangtao'
'Zhao, Chuhan'
'Song, Dingguo'
'Ling, Fei'
'Zhong, Weihui'

_publ_section_title
;
 Supported manganese catalysts achieve highly efficient C--H bond
 oxidation and olefin epoxidation
;
_journal_issue 25
_journal_name_full 'Green Chemistry'
_journal_page_first 7717
_journal_page_last 7727
_journal_paper_doi 10.1039/D5GC01164G
_journal_volume 27
_journal_year 2025
_chemical_formula_moiety 'C18 H16 O2'
_chemical_formula_sum 'C18 H16 O2'
_chemical_formula_weight 264.31
_space_group_crystal_system orthorhombic
_space_group_IT_number 19
_space_group_name_Hall 'P 2ac 2ab'
_space_group_name_H-M_alt 'P 21 21 21'
_atom_sites_solution_hydrogens geom
_atom_sites_solution_primary iterative
_audit_creation_date 2024-04-04
_audit_creation_method
;
Olex2 1.5
(compiled 2024.02.16 svn.r378c4104 for OlexSys, GUI svn.r6928)
;
_audit_update_record
;
2024-04-18 deposited with the CCDC.	2025-05-27 downloaded from the CCDC.
;
_cell_angle_alpha 90
_cell_angle_beta 90
_cell_angle_gamma 90
_cell_formula_units_Z 4
_cell_length_a 5.9260(3)
_cell_length_b 11.6332(6)
_cell_length_c 19.3715(10)
_cell_measurement_reflns_used 9970
_cell_measurement_temperature 150(2)
_cell_measurement_theta_max 63.37
_cell_measurement_theta_min 3.86
_cell_volume 1335.44(12)
_computing_cell_refinement 'SAINT V8.40A (Bruker, 2019)'
_computing_data_reduction 'SAINT V8.40A (Bruker, 2019)'
_computing_molecular_graphics 'Olex2 1.5 (Dolomanov et al., 2009)'
_computing_publication_material 'Olex2 1.5 (Dolomanov et al., 2009)'
_computing_structure_refinement 'olex2.refine 1.5 (Bourhis et al., 2015)'
_computing_structure_solution 'olex2.solve 1.5 (Bourhis et al., 2015)'
_diffrn_ambient_temperature 150.00
_diffrn_detector 'CCD area detector'
_diffrn_detector_area_resol_mean 7.9
_diffrn_detector_type 'Bruker SMART CCD 1K area detector'
_diffrn_measured_fraction_theta_full 0.997
_diffrn_measured_fraction_theta_max 0.995
_diffrn_measurement_device 'three-circle diffractometer'
_diffrn_measurement_device_type 'Bruker SMART CCD 1K area detector'
_diffrn_measurement_method '\w scans'
_diffrn_radiation_monochromator graphite
_diffrn_radiation_probe x-ray
_diffrn_radiation_type GaK\a
_diffrn_radiation_wavelength 1.34138
_diffrn_reflns_av_R_equivalents 0.0463
_diffrn_reflns_av_unetI/netI 0.0299
_diffrn_reflns_Laue_measured_fraction_full 0.997
_diffrn_reflns_Laue_measured_fraction_max 0.995
_diffrn_reflns_limit_h_max 7
_diffrn_reflns_limit_h_min -7
_diffrn_reflns_limit_k_max 15
_diffrn_reflns_limit_k_min -15
_diffrn_reflns_limit_l_max 24
_diffrn_reflns_limit_l_min -25
_diffrn_reflns_number 13849
_diffrn_reflns_point_group_measured_fraction_full 0.994
_diffrn_reflns_point_group_measured_fraction_max 0.990
_diffrn_reflns_theta_full 53.594
_diffrn_reflns_theta_max 63.425
_diffrn_reflns_theta_min 3.856
_diffrn_source 'sealed X-ray tube'
_diffrn_source_current 1.14
_diffrn_source_power 0.0796404
_diffrn_source_target Mo
_diffrn_source_voltage 69.86
_diffrn_standards_number 0
_exptl_absorpt_coefficient_mu 0.427
_exptl_absorpt_correction_T_max 0.7523
_exptl_absorpt_correction_T_min 0.6446
_exptl_absorpt_correction_type none
_exptl_absorpt_process_details
;
SADABS-2016/2 (Bruker,2016/2) was used for absorption correction.
wR2(int) was 0.0675 before and 0.0544 after correction.
The Ratio of minimum to maximum transmission is 0.8568.
The \l/2 correction factor is Not present.
;
_exptl_crystal_colour 'clear light colourless'
_exptl_crystal_colour_lustre clear
_exptl_crystal_colour_modifier light
_exptl_crystal_colour_primary colourless
_exptl_crystal_density_diffrn 1.315
_exptl_crystal_description plate
_exptl_crystal_F_000 560
_exptl_crystal_size_max 0.4
_exptl_crystal_size_mid 0.4
_exptl_crystal_size_min 0.2
_refine_diff_density_max 0.176
_refine_diff_density_min -0.174
_refine_diff_density_rms 0.042
_refine_ls_abs_structure_details
;
 Flack x determined using 1291 quotients [(I+)-(I-)]/[(I+)+(I-)]
 (Parsons, Flack and Wagner, Acta Cryst. B69 (2013) 249-259).
;
_refine_ls_abs_structure_Flack -0.03(9)
_refine_ls_extinction_method none
_refine_ls_goodness_of_fit_ref 1.052
_refine_ls_hydrogen_treatment constr
_refine_ls_matrix_type full
_refine_ls_number_parameters 182
_refine_ls_number_reflns 3273
_refine_ls_number_restraints 0
_refine_ls_restrained_S_all 1.052
_refine_ls_R_factor_all 0.0320
_refine_ls_R_factor_gt 0.0308
_refine_ls_shift/su_max 0.001
_refine_ls_shift/su_mean 0.000
_refine_ls_structure_factor_coef Fsqd
_refine_ls_weighting_details 'w=1/[\s^2^(Fo^2^)+(0.0463P)^2^+0.1290P] where P=(Fo^2^+2Fc^2^)/3'
_refine_ls_weighting_scheme calc
_refine_ls_wR_factor_gt 0.0796
_refine_ls_wR_factor_ref 0.0801
_reflns_Friedel_coverage 0.708
_reflns_Friedel_fraction_full 0.989
_reflns_Friedel_fraction_max 0.983
_reflns_number_gt 3163
_reflns_number_total 3273
_reflns_threshold_expression 'I > 2\s(I)'
_cod_data_source_file d5gc01164g2.cif
_cod_data_source_block hjt20240404b1_0m_a
_cod_depositor_comments 'Adding full bibliography for 7250474.cif.'
_cod_database_code 7250474
_shelx_shelxl_version_number 2018/3
_shelx_space_group_comment
;
The symmetry employed for this shelxl refinement is uniquely defined
by the following loop, which should always be used as a source of
symmetry information in preference to the above space-group names.
They are only intended as comments.
;
_olex2_refinement_description
;
1. Fixed Uiso
 At 1.2 times of:
  All C(H) groups, All C(H,H) groups
 At 1.5 times of:
  All O(H) groups
2.a Ternary CH refined with riding coordinates:
 C7(H7)
2.b Secondary CH2 refined with riding coordinates:
 C4(H4a,H4b), C5(H5a,H5b), C17(H17a,H17b)
2.c Aromatic/amide H refined with riding coordinates:
 C1(H1a), C2(H2), C9(H9), C10(H10), C11(H11), C12(H12), C14(H14), C15(H15)
2.d Idealised tetrahedral OH refined as rotating group:
 O1(H1)
;
_olex2_submission_special_instructions 'No special instructions were received'

loop_
_space_group_symop_operation_xyz
'x, y, z'
'x+1/2, -y+1/2, -z'
'-x, y+1/2, -z+1/2'
'-x+1/2, -y, z+1/2'

loop_
_atom_site_label
_atom_site_type_symbol
_atom_site_fract_x
_atom_site_fract_y
_atom_site_fract_z
_atom_site_U_iso_or_equiv
_atom_site_adp_type
_atom_site_occupancy
_atom_site_site_symmetry_order
_atom_site_calc_flag
_atom_site_refinement_flags_posn
_atom_site_refinement_flags_adp
_atom_site_refinement_flags_occupancy
_atom_site_disorder_assembly
_atom_site_disorder_group
O1 O 0.45511(18) 0.50557(8) 0.73191(5) 0.0260(2) Uani 1 1 d . . . . .
H1 H 0.461511 0.573452 0.746567 0.039 Uiso 1 1 calc R U . . .
O2 O 0.50860(17) 0.21342(8) 0.69382(5) 0.0241(2) Uani 1 1 d . . . . .
C1 C 0.3266(3) 0.43247(14) 0.48123(8) 0.0357(4) Uani 1 1 d . . . . .
H1A H 0.314534 0.461754 0.435604 0.043 Uiso 1 1 calc R U . . .
C2 C 0.1645(3) 0.45994(13) 0.52945(8) 0.0324(3) Uani 1 1 d . . . . .
H2 H 0.041996 0.508101 0.516645 0.039 Uiso 1 1 calc R U . . .
C3 C 0.1777(2) 0.41790(11) 0.59707(7) 0.0249(3) Uani 1 1 d . . . . .
C4 C 0.0067(3) 0.45176(13) 0.65034(8) 0.0320(3) Uani 1 1 d . . . . .
H4A H -0.141744 0.462261 0.627772 0.038 Uiso 1 1 calc R U . . .
H4B H 0.051164 0.526189 0.671059 0.038 Uiso 1 1 calc R U . . .
C5 C -0.0148(2) 0.36179(14) 0.70726(8) 0.0308(3) Uani 1 1 d . . . . .
H5A H -0.081242 0.290812 0.687699 0.037 Uiso 1 1 calc R U . . .
H5B H -0.118563 0.390754 0.743348 0.037 Uiso 1 1 calc R U . . .
C6 C 0.2135(2) 0.33320(11) 0.74011(7) 0.0217(3) Uani 1 1 d . . . . .
C7 C 0.3238(2) 0.43817(11) 0.77771(7) 0.0222(3) Uani 1 1 d . . . . .
H7 H 0.202380 0.487120 0.798214 0.027 Uiso 1 1 calc R U . . .
C8 C 0.4580(2) 0.38263(11) 0.83523(6) 0.0225(3) Uani 1 1 d . . . . .
C9 C 0.6314(3) 0.42953(12) 0.87393(7) 0.0265(3) Uani 1 1 d . . . . .
H9 H 0.679840 0.506317 0.866246 0.032 Uiso 1 1 calc R U . . .
C10 C 0.7335(3) 0.36183(14) 0.92440(7) 0.0303(3) Uani 1 1 d . . . . .
H10 H 0.852739 0.392667 0.951454 0.036 Uiso 1 1 calc R U . . .
C11 C 0.5078(3) 0.36233(15) 0.49868(7) 0.0333(3) Uani 1 1 d . . . . .
H11 H 0.621360 0.345350 0.465603 0.040 Uiso 1 1 calc R U . . .
C12 C 0.5210(3) 0.31734(12) 0.56493(7) 0.0258(3) Uani 1 1 d . . . . .
H12 H 0.642116 0.267714 0.576923 0.031 Uiso 1 1 calc R U . . .
C13 C 0.3570(2) 0.34472(11) 0.61404(6) 0.0203(3) Uani 1 1 d . . . . .
C14 C 0.6618(3) 0.24901(14) 0.93546(8) 0.0335(3) Uani 1 1 d . . . . .
H14 H 0.732614 0.203636 0.970007 0.040 Uiso 1 1 calc R U . . .
C15 C 0.4879(3) 0.20261(13) 0.89638(7) 0.0315(3) Uani 1 1 d . . . . .
H15 H 0.439862 0.125659 0.903737 0.038 Uiso 1 1 calc R U . . .
C16 C 0.3848(3) 0.27036(12) 0.84630(7) 0.0252(3) Uani 1 1 d . . . . .
C17 C 0.1942(2) 0.24191(12) 0.79770(7) 0.0273(3) Uani 1 1 d . . . . .
H17A H 0.046679 0.247388 0.821458 0.033 Uiso 1 1 calc R U . . .
H17B H 0.211616 0.163442 0.778652 0.033 Uiso 1 1 calc R U . . .
C18 C 0.3736(2) 0.29106(11) 0.68356(6) 0.0180(2) Uani 1 1 d . . . . .

loop_
_atom_site_aniso_label
_atom_site_aniso_U_11
_atom_site_aniso_U_22
_atom_site_aniso_U_33
_atom_site_aniso_U_23
_atom_site_aniso_U_13
_atom_site_aniso_U_12
O1 0.0362(5) 0.0170(4) 0.0249(5) -0.0014(4) 0.0021(4) -0.0051(4)
O2 0.0252(5) 0.0185(4) 0.0287(4) 0.0028(4) 0.0016(4) 0.0041(4)
C1 0.0537(10) 0.0286(7) 0.0248(7) 0.0028(6) -0.0109(7) -0.0084(7)
C2 0.0404(8) 0.0214(6) 0.0353(8) 0.0008(6) -0.0169(7) 0.0005(6)
C3 0.0265(6) 0.0177(6) 0.0306(6) -0.0038(5) -0.0079(5) 0.0006(5)
C4 0.0236(7) 0.0302(7) 0.0422(8) -0.0064(6) -0.0074(6) 0.0108(6)
C5 0.0163(6) 0.0367(7) 0.0395(7) -0.0061(6) 0.0016(5) 0.0012(6)
C6 0.0179(6) 0.0207(6) 0.0266(6) -0.0032(5) 0.0040(5) -0.0013(5)
C7 0.0239(6) 0.0188(6) 0.0238(6) -0.0040(5) 0.0035(5) 0.0007(5)
C8 0.0267(6) 0.0210(6) 0.0197(5) -0.0034(5) 0.0056(5) 0.0003(5)
C9 0.0340(7) 0.0210(6) 0.0245(6) -0.0040(5) 0.0018(6) -0.0018(6)
C10 0.0358(7) 0.0303(7) 0.0248(6) -0.0043(6) -0.0013(6) -0.0001(6)
C11 0.0435(9) 0.0332(7) 0.0231(6) -0.0030(6) 0.0032(6) -0.0046(8)
C12 0.0300(7) 0.0222(6) 0.0252(6) -0.0037(5) 0.0003(6) 0.0007(5)
C13 0.0229(6) 0.0156(5) 0.0225(6) -0.0029(4) -0.0024(5) -0.0006(5)
C14 0.0476(9) 0.0288(7) 0.0240(6) 0.0017(5) 0.0003(6) 0.0036(7)
C15 0.0443(9) 0.0245(6) 0.0257(6) 0.0029(5) 0.0040(7) -0.0045(7)
C16 0.0294(7) 0.0241(7) 0.0220(6) -0.0020(5) 0.0073(5) -0.0045(5)
C17 0.0262(6) 0.0259(6) 0.0297(7) -0.0015(5) 0.0078(5) -0.0082(6)
C18 0.0168(5) 0.0141(5) 0.0230(6) -0.0025(4) -0.0001(4) -0.0017(4)

loop_
_atom_type_symbol
_atom_type_description
_atom_type_scat_dispersion_real
_atom_type_scat_dispersion_imag
_atom_type_scat_source
C C 0.0137 0.0067 'International Tables Vol C Tables 4.2.6.8 and 6.1.1.4'
H H 0.0000 0.0000 'International Tables Vol C Tables 4.2.6.8 and 6.1.1.4'
O O 0.0389 0.0241 'International Tables Vol C Tables 4.2.6.8 and 6.1.1.4'

loop_
_geom_angle_atom_site_label_1
_geom_angle_atom_site_label_2
_geom_angle_atom_site_label_3
_geom_angle
_geom_angle_site_symmetry_1
_geom_angle_site_symmetry_3
_geom_angle_publ_flag
C7 O1 H1 109.5 . . ?
C2 C1 H1A 119.7 . . ?
C2 C1 C11 120.66(14) . . ?
C11 C1 H1A 119.7 . . ?
C1 C2 H2 119.5 . . ?
C1 C2 C3 120.95(14) . . ?
C3 C2 H2 119.5 . . ?
C2 C3 C4 120.96(13) . . ?
C2 C3 C13 118.30(14) . . ?
C13 C3 C4 120.73(12) . . ?
C3 C4 H4A 109.2 . . ?
C3 C4 H4B 109.2 . . ?
C3 C4 C5 111.96(12) . . ?
H4A C4 H4B 107.9 . . ?
C5 C4 H4A 109.2 . . ?
C5 C4 H4B 109.2 . . ?
C4 C5 H5A 109.2 . . ?
C4 C5 H5B 109.2 . . ?
C4 C5 C6 112.03(12) . . ?
H5A C5 H5B 107.9 . . ?
C6 C5 H5A 109.2 . . ?
C6 C5 H5B 109.2 . . ?
C5 C6 C7 113.13(12) . . ?
C5 C6 C17 112.57(12) . . ?
C17 C6 C7 103.37(11) . . ?
C18 C6 C5 108.66(11) . . ?
C18 C6 C7 108.93(10) . . ?
C18 C6 C17 110.05(11) . . ?
O1 C7 C6 111.70(10) . . ?
O1 C7 H7 109.2 . . ?
O1 C7 C8 114.13(11) . . ?
C6 C7 H7 109.2 . . ?
C8 C7 C6 103.24(11) . . ?
C8 C7 H7 109.2 . . ?
C9 C8 C7 128.35(13) . . ?
C9 C8 C16 121.16(13) . . ?
C16 C8 C7 110.49(12) . . ?
C8 C9 H9 120.7 . . ?
C8 C9 C10 118.66(13) . . ?
C10 C9 H9 120.7 . . ?
C9 C10 H10 119.8 . . ?
C9 C10 C14 120.45(15) . . ?
C14 C10 H10 119.8 . . ?
C1 C11 H11 120.3 . . ?
C12 C11 C1 119.31(15) . . ?
C12 C11 H11 120.3 . . ?
C11 C12 H12 119.8 . . ?
C11 C12 C13 120.30(14) . . ?
C13 C12 H12 119.8 . . ?
C3 C13 C18 121.18(12) . . ?
C12 C13 C3 120.44(12) . . ?
C12 C13 C18 118.35(12) . . ?
C10 C14 H14 119.7 . . ?
C15 C14 C10 120.52(15) . . ?
C15 C14 H14 119.7 . . ?
C14 C15 H15 120.5 . . ?
C14 C15 C16 119.08(14) . . ?
C16 C15 H15 120.5 . . ?
C8 C16 C17 110.07(13) . . ?
C15 C16 C8 120.13(14) . . ?
C15 C16 C17 129.81(14) . . ?
C6 C17 H17A 110.9 . . ?
C6 C17 H17B 110.9 . . ?
C16 C17 C6 104.16(11) . . ?
C16 C17 H17A 110.9 . . ?
C16 C17 H17B 110.9 . . ?
H17A C17 H17B 108.9 . . ?
O2 C18 C6 121.73(12) . . ?
O2 C18 C13 120.03(11) . . ?
C13 C18 C6 118.21(11) . . ?

loop_
_geom_bond_atom_site_label_1
_geom_bond_atom_site_label_2
_geom_bond_distance
_geom_bond_site_symmetry_2
_geom_bond_publ_flag
O1 H1 0.8400 . ?
O1 C7 1.4169(16) . ?
O2 C18 1.2226(16) . ?
C1 H1A 0.9500 . ?
C1 C2 1.378(3) . ?
C1 C11 1.390(3) . ?
C2 H2 0.9500 . ?
C2 C3 1.400(2) . ?
C3 C4 1.499(2) . ?
C3 C13 1.4008(18) . ?
C4 H4A 0.9900 . ?
C4 H4B 0.9900 . ?
C4 C5 1.526(2) . ?
C5 H5A 0.9900 . ?
C5 H5B 0.9900 . ?
C5 C6 1.5321(19) . ?
C6 C7 1.5649(18) . ?
C6 C17 1.5445(19) . ?
C6 C18 1.5299(17) . ?
C7 H7 1.0000 . ?
C7 C8 1.5136(19) . ?
C8 C9 1.384(2) . ?
C8 C16 1.3928(19) . ?
C9 H9 0.9500 . ?
C9 C10 1.394(2) . ?
C10 H10 0.9500 . ?
C10 C14 1.396(2) . ?
C11 H11 0.9500 . ?
C11 C12 1.3882(19) . ?
C12 H12 0.9500 . ?
C12 C13 1.397(2) . ?
C13 C18 1.4876(18) . ?
C14 H14 0.9500 . ?
C14 C15 1.388(2) . ?
C15 H15 0.9500 . ?
C15 C16 1.391(2) . ?
C16 C17 1.507(2) . ?
C17 H17A 0.9900 . ?
C17 H17B 0.9900 . ?

loop_
_geom_torsion_atom_site_label_1
_geom_torsion_atom_site_label_2
_geom_torsion_atom_site_label_3
_geom_torsion_atom_site_label_4
_geom_torsion
_geom_torsion_site_symmetry_1
_geom_torsion_site_symmetry_2
_geom_torsion_site_symmetry_3
_geom_torsion_site_symmetry_4
_geom_torsion_publ_flag
O1 C7 C8 C9 40.98(18) . . . . ?
O1 C7 C8 C16 -138.81(11) . . . . ?
C1 C2 C3 C4 177.39(14) . . . . ?
C1 C2 C3 C13 -1.6(2) . . . . ?
C1 C11 C12 C13 -1.6(2) . . . . ?
C2 C1 C11 C12 1.7(2) . . . . ?
C2 C3 C4 C5 154.62(14) . . . . ?
C2 C3 C13 C12 1.7(2) . . . . ?
C2 C3 C13 C18 -176.12(12) . . . . ?
C3 C4 C5 C6 53.74(17) . . . . ?
C3 C13 C18 O2 167.91(12) . . . . ?
C3 C13 C18 C6 -10.25(18) . . . . ?
C4 C3 C13 C12 -177.31(13) . . . . ?
C4 C3 C13 C18 4.88(19) . . . . ?
C4 C5 C6 C7 63.43(16) . . . . ?
C4 C5 C6 C17 -179.83(11) . . . . ?
C4 C5 C6 C18 -57.67(15) . . . . ?
C5 C6 C7 O1 -87.29(14) . . . . ?
C5 C6 C7 C8 149.65(12) . . . . ?
C5 C6 C17 C16 -150.58(12) . . . . ?
C5 C6 C18 O2 -142.29(13) . . . . ?
C5 C6 C18 C13 35.84(16) . . . . ?
C6 C7 C8 C9 162.41(13) . . . . ?
C6 C7 C8 C16 -17.38(14) . . . . ?
C7 C6 C17 C16 -28.16(13) . . . . ?
C7 C6 C18 O2 94.06(15) . . . . ?
C7 C6 C18 C13 -87.82(13) . . . . ?
C7 C8 C9 C10 -179.42(13) . . . . ?
C7 C8 C16 C15 179.03(13) . . . . ?
C7 C8 C16 C17 -0.60(15) . . . . ?
C8 C9 C10 C14 0.0(2) . . . . ?
C8 C16 C17 C6 18.64(15) . . . . ?
C9 C8 C16 C15 -0.8(2) . . . . ?
C9 C8 C16 C17 179.59(12) . . . . ?
C9 C10 C14 C15 0.0(2) . . . . ?
C10 C14 C15 C16 -0.4(2) . . . . ?
C11 C1 C2 C3 -0.1(2) . . . . ?
C11 C12 C13 C3 -0.1(2) . . . . ?
C11 C12 C13 C18 177.79(13) . . . . ?
C12 C13 C18 O2 -9.94(18) . . . . ?
C12 C13 C18 C6 171.90(12) . . . . ?
C13 C3 C4 C5 -26.41(18) . . . . ?
C14 C15 C16 C8 0.8(2) . . . . ?
C14 C15 C16 C17 -179.65(14) . . . . ?
C15 C16 C17 C6 -160.94(15) . . . . ?
C16 C8 C9 C10 0.3(2) . . . . ?
C17 C6 C7 O1 150.67(11) . . . . ?
C17 C6 C7 C8 27.61(13) . . . . ?
C17 C6 C18 O2 -18.61(17) . . . . ?
C17 C6 C18 C13 159.51(11) . . . . ?
C18 C6 C7 O1 33.67(15) . . . . ?
C18 C6 C7 C8 -89.40(12) . . . . ?
C18 C6 C17 C16 88.05(13) . . . . ?
